data_4338248
loop_
_publ_author_name
'Chitnis, Saurabh S.'
'Burford, Neil'
'McDonald, Robert'
'Ferguson, Michael J.'

_publ_section_title
;
 Prototypical Phosphine Complexes of Antimony(III).
;
_journal_issue 10
_journal_name_full 'Inorganic chemistry'
_journal_page_first 5359
_journal_page_last 5372
_journal_paper_doi 10.1021/ic500723y
_journal_volume 53
_journal_year 2014
_chemical_formula_moiety 'C18 H33 Cl3 P Sb'
_chemical_formula_sum 'C18 H33 Cl3 P Sb'
_chemical_formula_weight 508.51
_chemical_name_systematic
; 
 ? 
;
_space_group_crystal_system triclinic
_space_group_IT_number 2
_space_group_name_Hall '-P 1'
_space_group_name_H-M_alt 'P -1'
_symmetry_space_group_name_Hall '-P 1'
_symmetry_space_group_name_H-M 'P -1'
_atom_sites_solution_hydrogens geom
_audit_creation_method SHELXL-2013
_cell_angle_alpha 85.320(4)
_cell_angle_beta 80.800(4)
_cell_angle_gamma 73.177(4)
_cell_formula_units_Z 6
_cell_length_a 10.376(3)
_cell_length_b 15.895(4)
_cell_length_c 20.641(5)
_cell_measurement_reflns_used 6298
_cell_measurement_temperature 173(2)
_cell_measurement_theta_max 23.02
_cell_measurement_theta_min 2.37
_cell_volume 3214.4(15)
_computing_cell_refinement 'Bruker SAINT'
_computing_data_collection 'Bruker APEX2'
_computing_data_reduction 'Bruker SAINT'
_computing_molecular_graphics 'Bruker SHELXTL'
_computing_publication_material 'Bruker SHELXTL'
_computing_structure_refinement 'SHELXL-2013 (Sheldrick, 2013)'
_computing_structure_solution 'SHELXS-97 (Sheldrick, 2008)'
_diffrn_ambient_temperature 173(2)
_diffrn_measured_fraction_theta_full 0.999
_diffrn_measured_fraction_theta_max 0.993
_diffrn_measurement_device_type 'Bruker APEX-II CCD'
_diffrn_measurement_method '\w scans'
_diffrn_radiation_type MoK\a
_diffrn_radiation_wavelength 0.71073
_diffrn_reflns_av_R_equivalents 0.0595
_diffrn_reflns_av_unetI/netI 0.1065
_diffrn_reflns_Laue_measured_fraction_full 0.999
_diffrn_reflns_Laue_measured_fraction_max 0.993
_diffrn_reflns_limit_h_max 12
_diffrn_reflns_limit_h_min -12
_diffrn_reflns_limit_k_max 19
_diffrn_reflns_limit_k_min -19
_diffrn_reflns_limit_l_max 25
_diffrn_reflns_limit_l_min -25
_diffrn_reflns_number 26136
_diffrn_reflns_point_group_measured_fraction_full 0.999
_diffrn_reflns_point_group_measured_fraction_max 0.993
_diffrn_reflns_theta_full 25.242
_diffrn_reflns_theta_max 26.481
_diffrn_reflns_theta_min 1.000
_exptl_absorpt_coefficient_mu 1.734
_exptl_absorpt_correction_T_max 0.9122
_exptl_absorpt_correction_T_min 0.7455
_exptl_absorpt_correction_type numerical
_exptl_absorpt_process_details 'SADABS (Sheldrick, 2008)'
_exptl_crystal_colour colourless
_exptl_crystal_density_diffrn 1.576
_exptl_crystal_description fragment
_exptl_crystal_F_000 1548
_exptl_crystal_size_max 0.227
_exptl_crystal_size_mid 0.199
_exptl_crystal_size_min 0.102
_refine_diff_density_max 1.283
_refine_diff_density_min -0.753
_refine_diff_density_rms 0.114
_refine_ls_extinction_method none
_refine_ls_goodness_of_fit_ref 0.872
_refine_ls_hydrogen_treatment constr
_refine_ls_matrix_type full
_refine_ls_number_parameters 614
_refine_ls_number_reflns 13193
_refine_ls_number_restraints 0
_refine_ls_restrained_S_all 0.872
_refine_ls_R_factor_all 0.0727
_refine_ls_R_factor_gt 0.0394
_refine_ls_shift/su_max 0.001
_refine_ls_shift/su_mean 0.000
_refine_ls_structure_factor_coef Fsqd
_refine_ls_weighting_details
; 
 w=1/[\s^2^(Fo^2^)+(0.0110P)^2^+0.9246P] 
 where P=(Fo^2^+2Fc^2^)/3 
;
_refine_ls_weighting_scheme calc
_refine_ls_wR_factor_gt 0.0633
_refine_ls_wR_factor_ref 0.0776
_reflns_Friedel_coverage 0.000
_reflns_number_gt 8184
_reflns_number_total 13193
_reflns_threshold_expression 'I > 2\s(I)'
_cod_data_source_file ic500723y_si_007.cif
_cod_data_source_block vic1342
_cod_depositor_comments 'Adding full bibliography for 4338238--4338252.cif.'
_cod_original_cell_volume 3214.2(14)
_cod_database_code 4338248
_shelx_space_group_comment
; 
The symmetry employed for this shelxl refinement is uniquely defined 
by the following loop, which should always be used as a source of 
symmetry information in preference to the above space-group names. 
They are only intended as comments. 
;
_shelx_estimated_absorpt_t_min 0.694
_shelx_estimated_absorpt_t_max 0.843
_shelxl_version_number 2013-2

loop_
_space_group_symop_operation_xyz
'x, y, z'
'-x, -y, -z'

loop_
_atom_site_label
_atom_site_type_symbol
_atom_site_fract_x
_atom_site_fract_y
_atom_site_fract_z
_atom_site_U_iso_or_equiv
_atom_site_adp_type
_atom_site_occupancy
_atom_site_site_symmetry_order
_atom_site_calc_flag
_atom_site_refinement_flags_posn
_atom_site_refinement_flags_occupancy
_atom_site_disorder_assembly
_atom_site_disorder_group
Sb1A Sb 0.60723(3) 0.59820(2) 0.20225(2) 0.02502(9) Uani 1 1 d . . . .
Cl1A Cl 0.84310(13) 0.56753(9) 0.17500(7) 0.0381(4) Uani 1 1 d . . . .
Cl2A Cl 0.58194(15) 0.75203(9) 0.14637(7) 0.0409(4) Uani 1 1 d . . . .
Cl3A Cl 0.64866(15) 0.45091(8) 0.27060(6) 0.0383(4) Uani 1 1 d . . . .
P1A P 0.58193(12) 0.67507(8) 0.31469(6) 0.0205(3) Uani 1 1 d . . . .
C11A C 0.3987(4) 0.6986(3) 0.3423(2) 0.0199(11) Uani 1 1 d . . . .
H11A H 0.3797 0.7232 0.3870 0.024 Uiso 1 1 calc R . . .
C12A C 0.3146(5) 0.7672(3) 0.2973(3) 0.0334(14) Uani 1 1 d . . . .
H12A H 0.3355 0.7462 0.2519 0.040 Uiso 1 1 calc R . . .
H12B H 0.3388 0.8231 0.2967 0.040 Uiso 1 1 calc R . . .
C13A C 0.1622(5) 0.7829(4) 0.3218(3) 0.0394(15) Uani 1 1 d . . . .
H13A H 0.1403 0.8103 0.3651 0.047 Uiso 1 1 calc R . . .
H13B H 0.1094 0.8246 0.2909 0.047 Uiso 1 1 calc R . . .
C14A C 0.1194(5) 0.6998(3) 0.3283(3) 0.0345(14) Uani 1 1 d . . . .
H14A H 0.1312 0.6756 0.2843 0.041 Uiso 1 1 calc R . . .
H14B H 0.0219 0.7129 0.3468 0.041 Uiso 1 1 calc R . . .
C15A C 0.2025(5) 0.6327(3) 0.3721(3) 0.0335(14) Uani 1 1 d . . . .
H15A H 0.1762 0.5773 0.3736 0.040 Uiso 1 1 calc R . . .
H15B H 0.1828 0.6544 0.4173 0.040 Uiso 1 1 calc R . . .
C16A C 0.3539(4) 0.6142(3) 0.3481(3) 0.0289(13) Uani 1 1 d . . . .
H16A H 0.3750 0.5872 0.3046 0.035 Uiso 1 1 calc R . . .
H16B H 0.4054 0.5717 0.3790 0.035 Uiso 1 1 calc R . . .
C21A C 0.6661(4) 0.5997(3) 0.3773(2) 0.0202(11) Uani 1 1 d . . . .
H21A H 0.6542 0.5412 0.3698 0.024 Uiso 1 1 calc R . . .
C22A C 0.6044(5) 0.6188(3) 0.4491(2) 0.0292(13) Uani 1 1 d . . . .
H22A H 0.6198 0.6738 0.4613 0.035 Uiso 1 1 calc R . . .
H22B H 0.5050 0.6271 0.4544 0.035 Uiso 1 1 calc R . . .
C23A C 0.6691(5) 0.5431(3) 0.4940(2) 0.0321(13) Uani 1 1 d . . . .
H23A H 0.6453 0.4897 0.4848 0.039 Uiso 1 1 calc R . . .
H23B H 0.6322 0.5577 0.5403 0.039 Uiso 1 1 calc R . . .
C24A C 0.8230(5) 0.5245(3) 0.4845(2) 0.0299(13) Uani 1 1 d . . . .
H24A H 0.8468 0.5746 0.5000 0.036 Uiso 1 1 calc R . . .
H24B H 0.8623 0.4715 0.5113 0.036 Uiso 1 1 calc R . . .
C25A C 0.8840(5) 0.5103(3) 0.4133(2) 0.0307(13) Uani 1 1 d . . . .
H25A H 0.8714 0.4552 0.3997 0.037 Uiso 1 1 calc R . . .
H25B H 0.9829 0.5032 0.4088 0.037 Uiso 1 1 calc R . . .
C26A C 0.8204(4) 0.5857(3) 0.3680(2) 0.0255(12) Uani 1 1 d . . . .
H26A H 0.8593 0.5720 0.3218 0.031 Uiso 1 1 calc R . . .
H26B H 0.8403 0.6400 0.3783 0.031 Uiso 1 1 calc R . . .
C31A C 0.6270(4) 0.7789(3) 0.3045(2) 0.0205(11) Uani 1 1 d . . . .
H31A H 0.5635 0.8180 0.2758 0.025 Uiso 1 1 calc R . . .
C32A C 0.7715(4) 0.7707(3) 0.2679(2) 0.0274(12) Uani 1 1 d . . . .
H32A H 0.8394 0.7337 0.2947 0.033 Uiso 1 1 calc R . . .
H32B H 0.7834 0.7418 0.2257 0.033 Uiso 1 1 calc R . . .
C33A C 0.7949(5) 0.8612(3) 0.2546(3) 0.0318(13) Uani 1 1 d . . . .
H33A H 0.7324 0.8963 0.2246 0.038 Uiso 1 1 calc R . . .
H33B H 0.8893 0.8547 0.2329 0.038 Uiso 1 1 calc R . . .
C34A C 0.7709(5) 0.9097(3) 0.3185(3) 0.0380(15) Uani 1 1 d . . . .
H34A H 0.8400 0.8780 0.3466 0.046 Uiso 1 1 calc R . . .
H34B H 0.7814 0.9695 0.3083 0.046 Uiso 1 1 calc R . . .
C35A C 0.6295(5) 0.9165(3) 0.3556(3) 0.0339(14) Uani 1 1 d . . . .
H35A H 0.6194 0.9449 0.3978 0.041 Uiso 1 1 calc R . . .
H35B H 0.5608 0.9543 0.3296 0.041 Uiso 1 1 calc R . . .
C36A C 0.6022(5) 0.8274(3) 0.3694(2) 0.0268(12) Uani 1 1 d . . . .
H36A H 0.5070 0.8354 0.3904 0.032 Uiso 1 1 calc R . . .
H36B H 0.6630 0.7917 0.4000 0.032 Uiso 1 1 calc R . . .
Sb1B Sb 0.13520(3) 0.10259(2) 0.47401(2) 0.02662(10) Uani 1 1 d . . . .
Cl1B Cl 0.37085(13) 0.08415(9) 0.45600(7) 0.0401(4) Uani 1 1 d . . . .
Cl2B Cl 0.18484(15) -0.05125(9) 0.42796(7) 0.0433(4) Uani 1 1 d . . . .
Cl3B Cl 0.09605(14) 0.26102(9) 0.50539(7) 0.0402(4) Uani 1 1 d . . . .
P1B P 0.08522(13) 0.16916(8) 0.35598(7) 0.0228(3) Uani 1 1 d . . . .
C11B C -0.1009(4) 0.1919(3) 0.3619(2) 0.0223(12) Uani 1 1 d . . . .
H11B H -0.1248 0.2026 0.3164 0.027 Uiso 1 1 calc R . . .
C12B C -0.1451(5) 0.1113(3) 0.3920(3) 0.0302(13) Uani 1 1 d . . . .
H12C H -0.0999 0.0604 0.3640 0.036 Uiso 1 1 calc R . . .
H12D H -0.1160 0.0964 0.4359 0.036 Uiso 1 1 calc R . . .
C13B C -0.2987(5) 0.1285(3) 0.3985(3) 0.0323(14) Uani 1 1 d . . . .
H13C H -0.3242 0.0767 0.4203 0.039 Uiso 1 1 calc R . . .
H13D H -0.3263 0.1367 0.3541 0.039 Uiso 1 1 calc R . . .
C14B C -0.3747(5) 0.2098(3) 0.4379(3) 0.0346(14) Uani 1 1 d . . . .
H14C H -0.4740 0.2207 0.4394 0.042 Uiso 1 1 calc R . . .
H14D H -0.3536 0.2004 0.4835 0.042 Uiso 1 1 calc R . . .
C15B C -0.3313(5) 0.2879(3) 0.4054(3) 0.0367(14) Uani 1 1 d . . . .
H15C H -0.3802 0.3409 0.4307 0.044 Uiso 1 1 calc R . . .
H15D H -0.3568 0.2984 0.3606 0.044 Uiso 1 1 calc R . . .
C16B C -0.1794(5) 0.2740(3) 0.4011(3) 0.0348(14) Uani 1 1 d . . . .
H16C H -0.1539 0.2666 0.4459 0.042 Uiso 1 1 calc R . . .
H16D H -0.1549 0.3262 0.3794 0.042 Uiso 1 1 calc R . . .
C21B C 0.1275(4) 0.2735(3) 0.3351(2) 0.0218(12) Uani 1 1 d . . . .
H21B H 0.0689 0.3150 0.3689 0.026 Uiso 1 1 calc R . . .
C22B C 0.0872(5) 0.3154(3) 0.2696(2) 0.0260(12) Uani 1 1 d . . . .
H22C H -0.0094 0.3193 0.2685 0.031 Uiso 1 1 calc R . . .
H22D H 0.1431 0.2779 0.2335 0.031 Uiso 1 1 calc R . . .
C23B C 0.1075(5) 0.4071(3) 0.2594(3) 0.0318(13) Uani 1 1 d . . . .
H23C H 0.0865 0.4311 0.2153 0.038 Uiso 1 1 calc R . . .
H23D H 0.0432 0.4463 0.2924 0.038 Uiso 1 1 calc R . . .
C24B C 0.2518(5) 0.4062(3) 0.2654(3) 0.0354(14) Uani 1 1 d . . . .
H24C H 0.3152 0.3731 0.2290 0.042 Uiso 1 1 calc R . . .
H24D H 0.2588 0.4672 0.2615 0.042 Uiso 1 1 calc R . . .
C25B C 0.2930(5) 0.3644(3) 0.3302(3) 0.0326(14) Uani 1 1 d . . . .
H25C H 0.2370 0.4016 0.3664 0.039 Uiso 1 1 calc R . . .
H25D H 0.3894 0.3613 0.3310 0.039 Uiso 1 1 calc R . . .
C26B C 0.2751(4) 0.2713(3) 0.3412(3) 0.0274(13) Uani 1 1 d . . . .
H26C H 0.2960 0.2479 0.3855 0.033 Uiso 1 1 calc R . . .
H26D H 0.3393 0.2319 0.3084 0.033 Uiso 1 1 calc R . . .
C31B C 0.1630(5) 0.0872(3) 0.2925(2) 0.0278(13) Uani 1 1 d . . . .
H31B H 0.1619 0.0296 0.3156 0.033 Uiso 1 1 calc R . . .
C32B C 0.3123(5) 0.0784(3) 0.2697(2) 0.0300(13) Uani 1 1 d . . . .
H32C H 0.3218 0.1338 0.2466 0.036 Uiso 1 1 calc R . . .
H32D H 0.3605 0.0693 0.3086 0.036 Uiso 1 1 calc R . . .
C33B C 0.3781(5) 0.0032(3) 0.2246(3) 0.0400(15) Uani 1 1 d . . . .
H33C H 0.4714 0.0056 0.2067 0.048 Uiso 1 1 calc R . . .
H33D H 0.3855 -0.0529 0.2505 0.048 Uiso 1 1 calc R . . .
C34B C 0.3026(5) 0.0038(4) 0.1691(2) 0.0406(15) Uani 1 1 d . . . .
H34C H 0.3435 -0.0518 0.1458 0.049 Uiso 1 1 calc R . . .
H34D H 0.3130 0.0527 0.1378 0.049 Uiso 1 1 calc R . . .
C35B C 0.1538(5) 0.0139(4) 0.1904(3) 0.0401(15) Uani 1 1 d . . . .
H35C H 0.1423 -0.0408 0.2141 0.048 Uiso 1 1 calc R . . .
H35D H 0.1072 0.0225 0.1511 0.048 Uiso 1 1 calc R . . .
C36B C 0.0873(5) 0.0912(4) 0.2348(2) 0.0393(15) Uani 1 1 d . . . .
H36C H 0.0848 0.1468 0.2090 0.047 Uiso 1 1 calc R . . .
H36D H -0.0077 0.0913 0.2514 0.047 Uiso 1 1 calc R . . .
Sb1C Sb 0.38038(3) 0.67875(2) -0.16279(2) 0.02541(9) Uani 1 1 d . . . .
Cl1C Cl 0.14298(13) 0.72278(9) -0.15917(7) 0.0381(4) Uani 1 1 d . . . .
Cl2C Cl 0.39025(15) 0.82609(9) -0.22028(7) 0.0435(4) Uani 1 1 d . . . .
Cl3C Cl 0.36099(15) 0.54297(9) -0.09003(7) 0.0428(4) Uani 1 1 d . . . .
P1C P 0.37651(13) 0.75137(9) -0.05117(6) 0.0226(3) Uani 1 1 d . . . .
C11C C 0.5562(5) 0.7209(3) -0.0378(2) 0.0243(12) Uani 1 1 d . . . .
H11C H 0.5576 0.7377 0.0077 0.029 Uiso 1 1 calc R . . .
C12C C 0.6431(5) 0.7688(3) -0.0849(2) 0.0312(13) Uani 1 1 d . . . .
H12E H 0.6479 0.7512 -0.1303 0.037 Uiso 1 1 calc R . . .
H12F H 0.6001 0.8330 -0.0831 0.037 Uiso 1 1 calc R . . .
C13C C 0.7861(5) 0.7475(3) -0.0672(3) 0.0372(14) Uani 1 1 d . . . .
H13E H 0.8410 0.7776 -0.0994 0.045 Uiso 1 1 calc R . . .
H13F H 0.7817 0.7698 -0.0233 0.045 Uiso 1 1 calc R . . .
C14C C 0.8544(5) 0.6495(3) -0.0668(3) 0.0329(14) Uani 1 1 d . . . .
H14E H 0.8703 0.6285 -0.1120 0.039 Uiso 1 1 calc R . . .
H14F H 0.9438 0.6374 -0.0514 0.039 Uiso 1 1 calc R . . .
C15C C 0.7694(5) 0.6007(3) -0.0233(3) 0.0405(15) Uani 1 1 d . . . .
H15E H 0.7629 0.6164 0.0228 0.049 Uiso 1 1 calc R . . .
H15F H 0.8137 0.5367 -0.0263 0.049 Uiso 1 1 calc R . . .
C16C C 0.6260(5) 0.6219(3) -0.0420(3) 0.0365(14) Uani 1 1 d . . . .
H16E H 0.5718 0.5890 -0.0118 0.044 Uiso 1 1 calc R . . .
H16F H 0.6315 0.6033 -0.0872 0.044 Uiso 1 1 calc R . . .
C21C C 0.2816(12) 0.7007(8) 0.0173(6) 0.0221(18) Uiso 0.5 1 d . P A 1
H21C H 0.3076 0.6355 0.0130 0.026 Uiso 0.5 1 calc R P A 1
C22C C 0.1247(13) 0.7390(8) 0.0231(6) 0.030(4) Uiso 0.5 1 d . P A 1
H22E H 0.0967 0.7996 0.0391 0.036 Uiso 0.5 1 calc R P A 1
H22F H 0.0950 0.7410 -0.0204 0.036 Uiso 0.5 1 calc R P A 1
C23C C 0.0604(12) 0.6806(8) 0.0708(5) 0.031(3) Uiso 0.5 1 d . P A 1
H23E H -0.0388 0.6960 0.0700 0.038 Uiso 0.5 1 calc R P A 1
H23F H 0.1011 0.6180 0.0601 0.038 Uiso 0.5 1 calc R P A 1
C24C C 0.0896(12) 0.6974(9) 0.1363(6) 0.048(3) Uiso 0.5 1 d . P A 1
H24E H 0.0405 0.6675 0.1716 0.058 Uiso 0.5 1 calc R P A 1
H24F H 0.0598 0.7613 0.1439 0.058 Uiso 0.5 1 calc R P A 1
C25C C 0.2463(15) 0.6606(9) 0.1362(8) 0.047(2) Uiso 0.5 1 d . P A 1
H25E H 0.2789 0.5981 0.1243 0.056 Uiso 0.5 1 calc R P A 1
H25F H 0.2711 0.6659 0.1797 0.056 Uiso 0.5 1 calc R P A 1
C26C C 0.3083(16) 0.7216(11) 0.0814(8) 0.092(5) Uiso 0.5 1 d . P A 1
H26E H 0.2645 0.7845 0.0902 0.111 Uiso 0.5 1 calc R P A 1
H26F H 0.4074 0.7093 0.0817 0.111 Uiso 0.5 1 calc R P A 1
C21D C 0.2767(12) 0.7249(7) 0.0254(6) 0.0221(18) Uiso 0.5 1 d . P A 2
H21D H 0.2531 0.7783 0.0522 0.026 Uiso 0.5 1 calc R P A 2
C22D C 0.1391(12) 0.7125(9) 0.0156(6) 0.026(3) Uiso 0.5 1 d . P A 2
H22G H 0.1535 0.6564 -0.0058 0.031 Uiso 0.5 1 calc R P A 2
H22H H 0.0910 0.7612 -0.0124 0.031 Uiso 0.5 1 calc R P A 2
C23D C 0.0501(11) 0.7117(8) 0.0880(6) 0.032(3) Uiso 0.5 1 d . P A 2
H23G H 0.0351 0.7683 0.1088 0.038 Uiso 0.5 1 calc R P A 2
H23H H -0.0398 0.7045 0.0838 0.038 Uiso 0.5 1 calc R P A 2
C24D C 0.1228(11) 0.6385(8) 0.1296(6) 0.043(3) Uiso 0.5 1 d . P A 2
H24G H 0.1168 0.5827 0.1138 0.052 Uiso 0.5 1 calc R P A 2
H24H H 0.0739 0.6451 0.1750 0.052 Uiso 0.5 1 calc R P A 2
C25D C 0.2741(15) 0.6298(9) 0.1320(8) 0.047(2) Uiso 0.5 1 d . P A 2
H25G H 0.2793 0.6706 0.1647 0.056 Uiso 0.5 1 calc R P A 2
H25H H 0.3180 0.5693 0.1477 0.056 Uiso 0.5 1 calc R P A 2
C26D C 0.3527(10) 0.6483(7) 0.0687(5) 0.036(3) Uiso 0.5 1 d . P A 2
H26G H 0.3827 0.5942 0.0431 0.043 Uiso 0.5 1 calc R P A 2
H26H H 0.4354 0.6614 0.0780 0.043 Uiso 0.5 1 calc R P A 2
C31C C 0.3234(5) 0.8717(3) -0.0591(2) 0.0254(12) Uani 1 1 d . . . .
H31C H 0.3813 0.8868 -0.0993 0.031 Uiso 1 1 calc R . . .
C32C C 0.1768(5) 0.9131(3) -0.0717(3) 0.0317(13) Uani 1 1 d . . . .
H32E H 0.1579 0.8829 -0.1077 0.038 Uiso 1 1 calc R . . .
H32F H 0.1134 0.9061 -0.0317 0.038 Uiso 1 1 calc R . . .
C33C C 0.1545(5) 1.0105(3) -0.0903(3) 0.0418(16) Uani 1 1 d . . . .
H33E H 0.2107 1.0168 -0.1330 0.050 Uiso 1 1 calc R . . .
H33F H 0.0579 1.0373 -0.0957 0.050 Uiso 1 1 calc R . . .
C34C C 0.1908(5) 1.0588(4) -0.0395(3) 0.0482(17) Uani 1 1 d . . . .
H34E H 0.1239 1.0616 0.0009 0.058 Uiso 1 1 calc R . . .
H34F H 0.1851 1.1198 -0.0560 0.058 Uiso 1 1 calc R . . .
C35C C 0.3323(5) 1.0151(3) -0.0226(3) 0.0472(17) Uani 1 1 d . . . .
H35E H 0.4003 1.0208 -0.0610 0.057 Uiso 1 1 calc R . . .
H35F H 0.3478 1.0455 0.0142 0.057 Uiso 1 1 calc R . . .
C36C C 0.3517(5) 0.9187(3) -0.0035(3) 0.0358(14) Uani 1 1 d . . . .
H36E H 0.2890 0.9128 0.0370 0.043 Uiso 1 1 calc R . . .
H36F H 0.4461 0.8915 0.0054 0.043 Uiso 1 1 calc R . . .

loop_
_atom_site_aniso_label
_atom_site_aniso_U_11
_atom_site_aniso_U_22
_atom_site_aniso_U_33
_atom_site_aniso_U_23
_atom_site_aniso_U_13
_atom_site_aniso_U_12
Sb1A 0.0257(2) 0.0258(2) 0.0244(2) 0.00023(16) -0.00680(16) -0.00713(16)
Cl1A 0.0255(7) 0.0424(9) 0.0439(9) -0.0061(7) -0.0017(6) -0.0063(6)
Cl2A 0.0579(10) 0.0328(8) 0.0326(8) 0.0075(7) -0.0149(7) -0.0117(7)
Cl3A 0.0613(10) 0.0257(8) 0.0296(8) 0.0009(6) -0.0095(7) -0.0136(7)
P1A 0.0178(7) 0.0212(7) 0.0236(8) 0.0003(6) -0.0049(6) -0.0063(6)
C11A 0.019(3) 0.019(3) 0.024(3) -0.001(2) -0.006(2) -0.006(2)
C12A 0.019(3) 0.027(3) 0.054(4) 0.011(3) -0.012(3) -0.006(2)
C13A 0.020(3) 0.045(4) 0.054(4) 0.004(3) -0.014(3) -0.005(3)
C14A 0.026(3) 0.051(4) 0.033(3) 0.002(3) -0.007(3) -0.021(3)
C15A 0.026(3) 0.039(3) 0.037(3) 0.002(3) 0.002(3) -0.016(3)
C16A 0.020(3) 0.031(3) 0.036(3) 0.003(3) 0.002(2) -0.011(2)
C21A 0.022(3) 0.017(3) 0.023(3) 0.000(2) -0.004(2) -0.006(2)
C22A 0.026(3) 0.037(3) 0.024(3) 0.000(3) -0.003(2) -0.008(3)
C23A 0.031(3) 0.043(4) 0.023(3) 0.009(3) -0.008(2) -0.012(3)
C24A 0.032(3) 0.027(3) 0.032(3) 0.008(3) -0.014(3) -0.008(2)
C25A 0.021(3) 0.035(3) 0.034(3) 0.004(3) -0.013(3) -0.002(2)
C26A 0.022(3) 0.028(3) 0.026(3) 0.000(2) -0.007(2) -0.004(2)
C31A 0.015(3) 0.017(3) 0.029(3) 0.003(2) -0.007(2) -0.003(2)
C32A 0.018(3) 0.031(3) 0.031(3) -0.001(3) 0.000(2) -0.008(2)
C33A 0.028(3) 0.026(3) 0.043(4) 0.005(3) -0.002(3) -0.014(2)
C34A 0.033(3) 0.023(3) 0.061(4) -0.001(3) -0.010(3) -0.011(3)
C35A 0.037(3) 0.028(3) 0.040(4) -0.010(3) -0.006(3) -0.011(3)
C36A 0.026(3) 0.024(3) 0.030(3) -0.004(2) -0.004(2) -0.007(2)
Sb1B 0.0271(2) 0.0289(2) 0.0246(2) 0.00061(16) -0.00376(16) -0.00927(16)
Cl1B 0.0242(7) 0.0467(9) 0.0477(10) 0.0049(7) -0.0099(7) -0.0065(7)
Cl2B 0.0632(10) 0.0288(8) 0.0372(9) 0.0035(7) -0.0088(8) -0.0123(7)
Cl3B 0.0491(9) 0.0346(8) 0.0374(9) -0.0092(7) -0.0047(7) -0.0112(7)
P1B 0.0208(7) 0.0207(7) 0.0272(8) -0.0013(6) -0.0019(6) -0.0071(6)
C11B 0.021(3) 0.018(3) 0.028(3) 0.003(2) -0.005(2) -0.007(2)
C12B 0.025(3) 0.028(3) 0.037(3) -0.003(3) -0.002(3) -0.007(2)
C13B 0.025(3) 0.031(3) 0.045(4) 0.002(3) -0.004(3) -0.016(3)
C14B 0.020(3) 0.032(3) 0.053(4) 0.001(3) -0.001(3) -0.012(2)
C15B 0.025(3) 0.031(3) 0.050(4) -0.003(3) 0.000(3) -0.005(3)
C16B 0.025(3) 0.022(3) 0.058(4) -0.003(3) -0.002(3) -0.010(2)
C21B 0.019(3) 0.020(3) 0.027(3) -0.002(2) -0.003(2) -0.006(2)
C22B 0.023(3) 0.031(3) 0.023(3) 0.000(2) -0.002(2) -0.007(2)
C23B 0.035(3) 0.025(3) 0.030(3) 0.001(3) -0.001(3) -0.002(3)
C24B 0.045(4) 0.025(3) 0.037(4) 0.006(3) -0.002(3) -0.015(3)
C25B 0.022(3) 0.028(3) 0.050(4) -0.007(3) -0.002(3) -0.010(2)
C26B 0.018(3) 0.026(3) 0.039(3) 0.006(3) -0.004(2) -0.009(2)
C31B 0.032(3) 0.026(3) 0.026(3) -0.004(2) 0.001(2) -0.012(2)
C32B 0.020(3) 0.035(3) 0.033(3) -0.001(3) -0.005(2) -0.004(2)
C33B 0.037(3) 0.031(3) 0.044(4) -0.008(3) 0.003(3) 0.000(3)
C34B 0.047(4) 0.045(4) 0.023(3) -0.008(3) 0.004(3) -0.005(3)
C35B 0.054(4) 0.041(4) 0.033(4) -0.012(3) -0.013(3) -0.018(3)
C36B 0.039(4) 0.048(4) 0.030(3) -0.006(3) -0.010(3) -0.008(3)
Sb1C 0.02291(19) 0.0292(2) 0.0247(2) -0.00203(16) -0.00502(16) -0.00710(16)
Cl1C 0.0239(7) 0.0461(9) 0.0465(9) -0.0062(7) -0.0119(7) -0.0081(6)
Cl2C 0.0589(10) 0.0436(9) 0.0307(8) 0.0072(7) -0.0024(7) -0.0230(8)
Cl3C 0.0651(10) 0.0313(8) 0.0378(9) 0.0047(7) -0.0176(8) -0.0187(7)
P1C 0.0196(7) 0.0265(8) 0.0228(8) -0.0007(6) -0.0024(6) -0.0085(6)
C11C 0.024(3) 0.029(3) 0.020(3) 0.003(2) -0.001(2) -0.009(2)
C12C 0.023(3) 0.031(3) 0.036(3) 0.008(3) 0.000(3) -0.006(2)
C13C 0.024(3) 0.041(4) 0.048(4) 0.005(3) -0.003(3) -0.013(3)
C14C 0.024(3) 0.042(4) 0.034(3) 0.000(3) -0.006(3) -0.011(3)
C15C 0.030(3) 0.038(4) 0.056(4) 0.007(3) -0.015(3) -0.010(3)
C16C 0.032(3) 0.036(4) 0.046(4) 0.012(3) -0.016(3) -0.014(3)
C31C 0.021(3) 0.027(3) 0.027(3) 0.001(2) -0.001(2) -0.007(2)
C32C 0.030(3) 0.025(3) 0.043(4) 0.001(3) -0.010(3) -0.011(2)
C33C 0.041(4) 0.026(3) 0.059(4) 0.007(3) -0.023(3) -0.006(3)
C34C 0.041(4) 0.031(4) 0.074(5) -0.008(3) -0.010(3) -0.009(3)
C35C 0.040(4) 0.034(4) 0.070(5) -0.020(3) -0.011(3) -0.009(3)
C36C 0.030(3) 0.033(3) 0.041(4) -0.017(3) -0.011(3) 0.003(3)

loop_
_atom_type_symbol
_atom_type_description
_atom_type_scat_dispersion_real
_atom_type_scat_dispersion_imag
_atom_type_scat_source
C C 0.0033 0.0016 'International Tables Vol C Tables 4.2.6.8 and 6.1.1.4'
H H 0.0000 0.0000 'International Tables Vol C Tables 4.2.6.8 and 6.1.1.4'
P P 0.1023 0.0942 'International Tables Vol C Tables 4.2.6.8 and 6.1.1.4'
Cl Cl 0.1484 0.1585 'International Tables Vol C Tables 4.2.6.8 and 6.1.1.4'
Sb Sb -0.5866 1.5461 'International Tables Vol C Tables 4.2.6.8 and 6.1.1.4'

loop_
_geom_angle_atom_site_label_1
_geom_angle_atom_site_label_2
_geom_angle_atom_site_label_3
_geom_angle
Cl1A Sb1A Cl2A 89.15(5)
Cl1A Sb1A Cl3A 87.68(5)
Cl2A Sb1A Cl3A 171.90(5)
Cl1A Sb1A P1A 97.96(4)
Cl2A Sb1A P1A 86.64(5)
Cl3A Sb1A P1A 86.43(5)
C31A P1A C11A 108.7(2)
C31A P1A C21A 113.2(2)
C11A P1A C21A 106.4(2)
C31A P1A Sb1A 113.29(16)
C11A P1A Sb1A 101.58(15)
C21A P1A Sb1A 112.70(15)
C16A C11A C12A 110.2(4)
C16A C11A P1A 110.9(3)
C12A C11A P1A 112.4(3)
C11A C12A C13A 110.1(4)
C14A C13A C12A 112.8(4)
C13A C14A C15A 110.7(4)
C14A C15A C16A 111.6(4)
C15A C16A C11A 111.3(4)
C26A C21A C22A 110.6(4)
C26A C21A P1A 113.1(3)
C22A C21A P1A 116.4(3)
C23A C22A C21A 110.1(4)
C22A C23A C24A 111.4(4)
C25A C24A C23A 111.8(4)
C24A C25A C26A 112.6(4)
C25A C26A C21A 109.2(4)
C32A C31A C36A 111.2(4)
C32A C31A P1A 113.8(3)
C36A C31A P1A 113.4(3)
C33A C32A C31A 110.4(4)
C32A C33A C34A 111.1(4)
C35A C34A C33A 111.2(4)
C36A C35A C34A 112.6(4)
C35A C36A C31A 110.0(4)
Cl1B Sb1B Cl3B 89.72(5)
Cl1B Sb1B Cl2B 87.63(5)
Cl3B Sb1B Cl2B 172.98(5)
Cl1B Sb1B P1B 97.17(5)
Cl3B Sb1B P1B 86.14(4)
Cl2B Sb1B P1B 87.75(4)
C21B P1B C31B 112.6(2)
C21B P1B C11B 107.8(2)
C31B P1B C11B 107.3(2)
C21B P1B Sb1B 113.80(15)
C31B P1B Sb1B 111.40(17)
C11B P1B Sb1B 103.26(16)
C12B C11B C16B 110.4(4)
C12B C11B P1B 110.1(3)
C16B C11B P1B 112.8(3)
C13B C12B C11B 111.4(4)
C12B C13B C14B 111.9(4)
C15B C14B C13B 108.7(4)
C14B C15B C16B 112.0(4)
C15B C16B C11B 110.2(4)
C22B C21B C26B 111.5(4)
C22B C21B P1B 113.5(3)
C26B C21B P1B 115.3(3)
C21B C22B C23B 110.9(4)
C24B C23B C22B 112.0(4)
C25B C24B C23B 111.6(4)
C24B C25B C26B 111.8(4)
C25B C26B C21B 110.2(4)
C32B C31B C36B 111.2(4)
C32B C31B P1B 113.5(3)
C36B C31B P1B 117.4(4)
C33B C32B C31B 112.5(4)
C34B C33B C32B 113.6(4)
C33B C34B C35B 113.2(4)
C34B C35B C36B 112.2(4)
C31B C36B C35B 111.9(4)
Cl1C Sb1C Cl2C 89.39(5)
Cl1C Sb1C Cl3C 89.30(5)
Cl2C Sb1C Cl3C 171.87(5)
Cl1C Sb1C P1C 94.80(4)
Cl2C Sb1C P1C 87.07(5)
Cl3C Sb1C P1C 85.04(5)
C31C P1C C21D 104.8(4)
C31C P1C C11C 105.6(2)
C21D P1C C11C 107.5(4)
C31C P1C C21C 116.4(4)
C11C P1C C21C 107.8(4)
C31C P1C Sb1C 111.65(16)
C21D P1C Sb1C 121.4(4)
C11C P1C Sb1C 104.83(16)
C21C P1C Sb1C 109.7(3)
C12C C11C C16C 107.9(4)
C12C C11C P1C 113.7(3)
C16C C11C P1C 113.1(3)
C13C C12C C11C 111.0(4)
C14C C13C C12C 111.4(4)
C15C C14C C13C 111.2(4)
C14C C15C C16C 111.7(4)
C15C C16C C11C 109.9(4)
C26C C21C C22C 101.8(10)
C26C C21C P1C 110.9(9)
C22C C21C P1C 113.8(8)
C23C C22C C21C 108.1(10)
C24C C23C C22C 104.7(10)
C23C C24C C25C 107.4(10)
C24C C25C C26C 103.6(12)
C21C C26C C25C 107.1(12)
C22D C21D C26D 110.4(9)
C22D C21D P1C 113.6(9)
C26D C21D P1C 115.9(8)
C21D C22D C23D 107.2(9)
C24D C23D C22D 109.9(9)
C23D C24D C25D 117.0(11)
C26D C25D C24D 115.0(12)
C25D C26D C21D 115.9(10)
C36C C31C C32C 109.3(4)
C36C C31C P1C 115.1(3)
C32C C31C P1C 115.5(3)
C33C C32C C31C 110.0(4)
C34C C33C C32C 112.1(5)
C33C C34C C35C 112.3(4)
C36C C35C C34C 111.6(4)
C35C C36C C31C 109.8(4)

loop_
_geom_bond_atom_site_label_1
_geom_bond_atom_site_label_2
_geom_bond_distance
Sb1A Cl1A 2.3362(14)
Sb1A Cl2A 2.5773(15)
Sb1A Cl3A 2.5939(14)
Sb1A P1A 2.6516(14)
P1A C31A 1.828(5)
P1A C11A 1.832(4)
P1A C21A 1.836(5)
C11A C16A 1.533(6)
C11A C12A 1.534(6)
C12A C13A 1.535(6)
C13A C14A 1.501(6)
C14A C15A 1.504(6)
C15A C16A 1.520(6)
C21A C26A 1.533(6)
C21A C22A 1.535(6)
C22A C23A 1.519(6)
C23A C24A 1.520(6)
C24A C25A 1.511(6)
C25A C26A 1.517(6)
C31A C32A 1.541(6)
C31A C36A 1.549(6)
C32A C33A 1.524(6)
C33A C34A 1.531(7)
C34A C35A 1.521(6)
C35A C36A 1.518(6)
Sb1B Cl1B 2.3483(15)
Sb1B Cl3B 2.5525(15)
Sb1B Cl2B 2.5771(15)
Sb1B P1B 2.6436(15)
P1B C21B 1.837(5)
P1B C31B 1.843(5)
P1B C11B 1.844(4)
C11B C12B 1.534(6)
C11B C16B 1.539(6)
C12B C13B 1.522(6)
C13B C14B 1.526(6)
C14B C15B 1.512(6)
C15B C16B 1.515(6)
C21B C22B 1.523(6)
C21B C26B 1.547(6)
C22B C23B 1.525(6)
C23B C24B 1.519(6)
C24B C25B 1.512(6)
C25B C26B 1.537(6)
C31B C32B 1.514(6)
C31B C36B 1.515(6)
C32B C33B 1.506(6)
C33B C34B 1.485(7)
C34B C35B 1.502(7)
C35B C36B 1.522(6)
Sb1C Cl1C 2.3483(14)
Sb1C Cl2C 2.5591(15)
Sb1C Cl3C 2.5651(15)
Sb1C P1C 2.6494(14)
P1C C31C 1.832(5)
P1C C21D 1.835(12)
P1C C11C 1.846(5)
P1C C21C 1.856(12)
C11C C12C 1.528(6)
C11C C16C 1.534(6)
C12C C13C 1.520(6)
C13C C14C 1.514(6)
C14C C15C 1.488(7)
C15C C16C 1.533(6)
C21C C26C 1.476(19)
C21C C22C 1.553(17)
C22C C23C 1.509(17)
C23C C24C 1.492(16)
C24C C25C 1.560(18)
C25C C26C 1.61(2)
C21D C22D 1.542(17)
C21D C26D 1.548(16)
C22D C23D 1.627(17)
C23D C24D 1.481(15)
C24D C25D 1.545(18)
C25D C26D 1.481(18)
C31C C36C 1.527(6)
C31C C32C 1.528(6)
C32C C33C 1.524(6)
C33C C34C 1.502(7)
C34C C35C 1.514(6)
C35C C36C 1.514(7)

loop_
_geom_torsion_atom_site_label_1
_geom_torsion_atom_site_label_2
_geom_torsion_atom_site_label_3
_geom_torsion_atom_site_label_4
_geom_torsion
C31A P1A C11A C16A 176.9(3)
C21A P1A C11A C16A -60.9(4)
Sb1A P1A C11A C16A 57.2(3)
C31A P1A C11A C12A 53.1(4)
C21A P1A C11A C12A 175.4(3)
Sb1A P1A C11A C12A -66.5(3)
C16A C11A C12A C13A 54.6(5)
P1A C11A C12A C13A 178.8(3)
C11A C12A C13A C14A -55.5(6)
C12A C13A C14A C15A 55.7(6)
C13A C14A C15A C16A -55.7(6)
C14A C15A C16A C11A 56.7(6)
C12A C11A C16A C15A -56.0(5)
P1A C11A C16A C15A 178.9(3)
C31A P1A C21A C26A -50.7(4)
C11A P1A C21A C26A -170.0(3)
Sb1A P1A C21A C26A 79.5(3)
C31A P1A C21A C22A 79.0(4)
C11A P1A C21A C22A -40.3(4)
Sb1A P1A C21A C22A -150.8(3)
C26A C21A C22A C23A -58.7(5)
P1A C21A C22A C23A 170.4(3)
C21A C22A C23A C24A 55.9(5)
C22A C23A C24A C25A -53.6(6)
C23A C24A C25A C26A 54.2(6)
C24A C25A C26A C21A -56.1(5)
C22A C21A C26A C25A 58.1(5)
P1A C21A C26A C25A -169.3(3)
C11A P1A C31A C32A -167.9(3)
C21A P1A C31A C32A 74.1(4)
Sb1A P1A C31A C32A -55.8(4)
C11A P1A C31A C36A 63.6(4)
C21A P1A C31A C36A -54.4(4)
Sb1A P1A C31A C36A 175.7(3)
C36A C31A C32A C33A -56.8(5)
P1A C31A C32A C33A 173.6(3)
C31A C32A C33A C34A 56.6(5)
C32A C33A C34A C35A -55.8(6)
C33A C34A C35A C36A 55.4(6)
C34A C35A C36A C31A -54.9(5)
C32A C31A C36A C35A 55.5(5)
P1A C31A C36A C35A -174.7(3)
C21B P1B C11B C12B -169.1(3)
C31B P1B C11B C12B 69.4(4)
Sb1B P1B C11B C12B -48.4(3)
C21B P1B C11B C16B -45.3(4)
C31B P1B C11B C16B -166.7(4)
Sb1B P1B C11B C16B 75.5(4)
C16B C11B C12B C13B 54.0(5)
P1B C11B C12B C13B 179.2(3)
C11B C12B C13B C14B -55.7(6)
C12B C13B C14B C15B 56.9(6)
C13B C14B C15B C16B -58.9(6)
C14B C15B C16B C11B 58.9(6)
C12B C11B C16B C15B -55.2(6)
P1B C11B C16B C15B -178.9(4)
C31B P1B C21B C22B 57.0(4)
C11B P1B C21B C22B -61.1(4)
Sb1B P1B C21B C22B -175.0(3)
C31B P1B C21B C26B -73.3(4)
C11B P1B C21B C26B 168.5(3)
Sb1B P1B C21B C26B 54.6(4)
C26B C21B C22B C23B -55.4(5)
P1B C21B C22B C23B 172.4(3)
C21B C22B C23B C24B 55.1(5)
C22B C23B C24B C25B -55.1(6)
C23B C24B C25B C26B 55.1(6)
C24B C25B C26B C21B -54.8(5)
C22B C21B C26B C25B 55.2(5)
P1B C21B C26B C25B -173.6(3)
C21B P1B C31B C32B 47.1(4)
C11B P1B C31B C32B 165.6(4)
Sb1B P1B C31B C32B -82.1(4)
C21B P1B C31B C36B -84.9(4)
C11B P1B C31B C36B 33.6(4)
Sb1B P1B C31B C36B 145.9(4)
C36B C31B C32B C33B -52.6(6)
P1B C31B C32B C33B 172.5(4)
C31B C32B C33B C34B 51.0(6)
C32B C33B C34B C35B -50.0(7)
C33B C34B C35B C36B 50.7(7)
C32B C31B C36B C35B 53.6(6)
P1B C31B C36B C35B -173.4(4)
C34B C35B C36B C31B -52.8(6)
C31C P1C C11C C12C -46.5(4)
C21D P1C C11C C12C -158.0(5)
C21C P1C C11C C12C -171.6(5)
Sb1C P1C C11C C12C 71.6(4)
C31C P1C C11C C16C -170.0(4)
C21D P1C C11C C16C 78.6(5)
C21C P1C C11C C16C 64.9(5)
Sb1C P1C C11C C16C -51.9(4)
C16C C11C C12C C13C -59.1(5)
P1C C11C C12C C13C 174.6(3)
C11C C12C C13C C14C 57.0(6)
C12C C13C C14C C15C -54.2(6)
C13C C14C C15C C16C 55.2(6)
C14C C15C C16C C11C -58.7(6)
C12C C11C C16C C15C 59.3(5)
P1C C11C C16C C15C -174.1(4)
C31C P1C C21C C26C -67.3(11)
C11C P1C C21C C26C 51.1(10)
Sb1C P1C C21C C26C 164.7(9)
C31C P1C C21C C22C 46.8(9)
C11C P1C C21C C22C 165.2(8)
Sb1C P1C C21C C22C -81.2(8)
C26C C21C C22C C23C -71.9(13)
P1C C21C C22C C23C 168.7(8)
C21C C22C C23C C24C 70.8(13)
C22C C23C C24C C25C -67.4(13)
C23C C24C C25C C26C 65.0(14)
C22C C21C C26C C25C 69.3(13)
P1C C21C C26C C25C -169.3(9)
C24C C25C C26C C21C -68.0(14)
C31C P1C C21D C22D 90.1(9)
C11C P1C C21D C22D -157.9(8)
Sb1C P1C C21D C22D -37.4(10)
C31C P1C C21D C26D -140.6(8)
C11C P1C C21D C26D -28.5(9)
Sb1C P1C C21D C26D 91.9(9)
C26D C21D C22D C23D 60.4(13)
P1C C21D C22D C23D -167.5(8)
C21D C22D C23D C24D -60.0(14)
C22D C23D C24D C25D 49.2(16)
C23D C24D C25D C26D -38.8(17)
C24D C25D C26D C21D 38.6(16)
C22D C21D C26D C25D -52.1(14)
P1C C21D C26D C25D 177.1(9)
C21D P1C C31C C36C 61.4(5)
C11C P1C C31C C36C -52.1(4)
C21C P1C C31C C36C 67.5(6)
Sb1C P1C C31C C36C -165.4(3)
C21D P1C C31C C32C -67.5(5)
C11C P1C C31C C32C 179.1(4)
C21C P1C C31C C32C -61.3(6)
Sb1C P1C C31C C32C 65.7(4)
C36C C31C C32C C33C 59.3(6)
P1C C31C C32C C33C -169.1(4)
C31C C32C C33C C34C -55.5(6)
C32C C33C C34C C35C 52.2(7)
C33C C34C C35C C36C -53.1(7)
C34C C35C C36C C31C 57.1(6)
C32C C31C C36C C35C -60.4(5)
P1C C31C C36C C35C 167.7(4)
